data_7716732
loop_
_publ_author_name
'Saha, Subhajit'
'Diyali, Nilankar'
'Diyali, Sangharaj'
'Panda, Subhra Jyoti'
'Das, Mainak'
'Acharya, Sobhna'
'Mudi, Prafullya Kumar'
'Singh, Monika'
'Ray, Partha Pratim'
'Purohit, Chandra Shekhar'
'Biswas, Bhaskar'

_publ_section_title
;
 Decrypting the hydrogen evolution in alkaline water with novel
 magnetoactive cobalt(II) complex-driven cobalt oxide electrocatalysts.
;
_journal_issue 33
_journal_name_full 'Dalton transactions (Cambridge, England : 2003)'
_journal_page_first 13805
_journal_page_last 13814
_journal_paper_doi 10.1039/d4dt01358a
_journal_volume 53
_journal_year 2024
_chemical_formula_moiety '4(C32 H30 Co N4 O6 S2), 2[H2O]'
_chemical_formula_sum 'C128 H124 Co4 N16 O25 S8'
_chemical_formula_weight 2778.62
_space_group_crystal_system monoclinic
_space_group_IT_number 15
_space_group_name_Hall '-I 2ya'
_space_group_name_H-M_alt 'I 1 2/a 1'
_atom_sites_solution_hydrogens mixed
_atom_sites_solution_primary direct
_audit_creation_date 2024-07-21
_audit_creation_method
;
Olex2 1.5
(compiled 2024.02.16 svn.r378c4104 for OlexSys, GUI svn.r6928)
;
_audit_update_record
;
2024-07-21 deposited with the CCDC.	2024-07-24 downloaded from the CCDC.
;
_cell_angle_alpha 90
_cell_angle_beta 97.604(2)
_cell_angle_gamma 90
_cell_formula_units_Z 2
_cell_length_a 14.0342(3)
_cell_length_b 12.2099(2)
_cell_length_c 37.0604(9)
_cell_measurement_reflns_used 11227
_cell_measurement_temperature 250.49
_cell_measurement_theta_max 77.2390
_cell_measurement_theta_min 3.8040
_cell_volume 6294.7(2)
_computing_cell_refinement 'CrysAlisPro 1.171.40.67a (Rigaku OD, 2019)'
_computing_data_collection 'CrysAlisPro 1.171.40.67a (Rigaku OD, 2019)'
_computing_data_reduction 'CrysAlisPro 1.171.40.67a (Rigaku OD, 2019)'
_computing_molecular_graphics 'Olex2 1.5 (Dolomanov et al., 2009)'
_computing_publication_material 'Olex2 1.5 (Dolomanov et al., 2009)'
_computing_structure_refinement 'SHELXL 2019/2 (Sheldrick, 2015)'
_computing_structure_solution 'SHELXS  (Sheldrick, 2008)'
_diffrn_ambient_environment N~2~
_diffrn_ambient_temperature 250.49
_diffrn_detector 'Hybrid Pixel Array Detector'
_diffrn_detector_area_resol_mean 5.8140
_diffrn_detector_type 'Pilatus 200K'
_diffrn_measured_fraction_theta_full 0.9985
_diffrn_measured_fraction_theta_max 0.9708
_diffrn_measurement_details
;
List of Runs (angles in degrees, time in seconds):

  # Type    Start    End  Width  t~exp~   \w     \q     \k     \f   Frames
#--------------------------------------------------------------------------
  1  \w   -101.00 -21.00   0.50    2.00    --  -38.50 -68.00-122.00  160
  2  \w    -56.00  25.00   0.50    2.00    --  -38.50  68.00  11.00  162
  3  \w     32.00 112.00   0.50    2.00    --   49.06  68.00  11.00  160
  4  \w    -14.00  67.00   0.50    2.00    --   49.06 -68.00-122.00  162
  5  \w     44.00 124.00   0.50    4.00    --  106.83 -68.00-122.00  160
  6  \w     90.00 170.00   0.50    4.00    --  106.83  68.00  11.00  160
  7  \w   -105.00 -35.00   0.50    2.00    --  -38.50 -38.00  30.00  140
  8  \w    -42.00  28.00   0.50    2.00    --  -38.50  38.00-180.00  140
  9  \w     46.00 115.00   0.50    2.00    --   49.06  38.00 150.00  138
 10  \w    104.00 166.00   0.50    4.00    --  106.83  77.00-120.00  124
 11  \w     76.00 103.00   0.50    4.00    --  106.83 -15.00-120.00   54
 12  \w     45.00 106.00   0.50    4.00    --  106.83-125.00  90.00  122
 13  \w     44.00 100.00   0.50    4.00    --  106.83-125.00-120.00  112
 14  \w     41.00 105.00   0.50    4.00    --  106.83 -94.00 120.00  128
 15  \w     51.00 111.00   0.50    4.00    --  106.83-125.00 -60.00  120
 16  \w    115.00 166.00   0.50    4.00    --  106.83  45.00 120.00  102
 17  \w     94.00 170.00   0.50    4.00    --  106.83  61.00  30.00  152
 18  \w     98.00 169.00   0.50    4.00    --  106.83 125.00 -60.00  142
 19  \w     66.00  91.00   0.50    4.00    --  106.83 -94.00-150.00   50
 20  \w    141.00 168.00   0.50    4.00    --  106.83  77.00  60.00   54
 21  \w     98.00 170.00   0.50    4.00    --  106.83 125.00-150.00  144
;
_diffrn_measurement_device 'four-circle diffractometer'
_diffrn_measurement_device_type 'SuperNova, Dual, Cu at home/near, Pilatus 200K'
_diffrn_measurement_method '\w scans'
_diffrn_orient_matrix_type 'CrysAlisPro convention (1999,Acta A55,543-557)'
_diffrn_orient_matrix_UB_11 -0.0221247000
_diffrn_orient_matrix_UB_12 0.1118613000
_diffrn_orient_matrix_UB_13 -0.0184500000
_diffrn_orient_matrix_UB_21 -0.0724589000
_diffrn_orient_matrix_UB_22 0.0247453000
_diffrn_orient_matrix_UB_23 0.0267113000
_diffrn_orient_matrix_UB_31 0.0807860000
_diffrn_orient_matrix_UB_32 0.0528929000
_diffrn_orient_matrix_UB_33 0.0265434000
_diffrn_radiation_monochromator mirror
_diffrn_radiation_probe x-ray
_diffrn_radiation_type 'Cu K\a'
_diffrn_radiation_wavelength 1.54184
_diffrn_reflns_av_R_equivalents 0.0951
_diffrn_reflns_av_unetI/netI 0.0654
_diffrn_reflns_Laue_measured_fraction_full 0.997
_diffrn_reflns_Laue_measured_fraction_max 0.967
_diffrn_reflns_limit_h_max 17
_diffrn_reflns_limit_h_min -17
_diffrn_reflns_limit_k_max 14
_diffrn_reflns_limit_k_min -15
_diffrn_reflns_limit_l_max 46
_diffrn_reflns_limit_l_min -45
_diffrn_reflns_number 25376
_diffrn_reflns_point_group_measured_fraction_full 0.997
_diffrn_reflns_point_group_measured_fraction_max 0.967
_diffrn_reflns_theta_full 67.684
_diffrn_reflns_theta_max 78.103
_diffrn_reflns_theta_min 3.815
_diffrn_source 'micro-focus sealed X-ray tube'
_diffrn_source_type 'SuperNova (Cu) X-ray Source'
_exptl_absorpt_coefficient_mu 5.952
_exptl_absorpt_correction_T_max 1.00000
_exptl_absorpt_correction_T_min 0.50738
_exptl_absorpt_correction_type multi-scan
_exptl_absorpt_process_details
;
CrysAlisPro 1.171.40.67a (Rigaku Oxford Diffraction, 2019)
Empirical absorption correction using spherical harmonics,
 implemented in SCALE3 ABSPACK scaling algorithm.
;
_exptl_crystal_colour 'clear dark pink'
_exptl_crystal_colour_lustre clear
_exptl_crystal_colour_modifier dark
_exptl_crystal_colour_primary pink
_exptl_crystal_density_diffrn 1.466
_exptl_crystal_description plank
_exptl_crystal_F_000 2880
_exptl_crystal_preparation 'As per the reaction scheme'
_exptl_crystal_recrystallization_method 'slow evaporation'
_exptl_crystal_size_max 0.35
_exptl_crystal_size_mid 0.2
_exptl_crystal_size_min 0.18
_refine_diff_density_max 0.791
_refine_diff_density_min -0.879
_refine_diff_density_rms 0.114
_refine_ls_extinction_method none
_refine_ls_goodness_of_fit_ref 1.060
_refine_ls_hydrogen_treatment constr
_refine_ls_matrix_type full
_refine_ls_number_parameters 418
_refine_ls_number_reflns 6530
_refine_ls_number_restraints 0
_refine_ls_restrained_S_all 1.060
_refine_ls_R_factor_all 0.0897
_refine_ls_R_factor_gt 0.0693
_refine_ls_shift/su_max 0.000
_refine_ls_shift/su_mean 0.000
_refine_ls_structure_factor_coef Fsqd
_refine_ls_weighting_details 'w=1/[\s^2^(Fo^2^)+(0.1302P)^2^+6.2177P] where P=(Fo^2^+2Fc^2^)/3'
_refine_ls_weighting_scheme calc
_refine_ls_wR_factor_gt 0.1820
_refine_ls_wR_factor_ref 0.2035
_reflns_Friedel_coverage 0.000
_reflns_number_gt 5035
_reflns_number_total 6530
_reflns_threshold_expression 'I > 2\s(I)'
_cod_data_source_file d4dt01358a2.cif
_cod_data_source_block sjp-co-p11-ncs
_cod_depositor_comments 'Adding full bibliography for 7716732--7716733.cif.'
_cod_database_code 7716732
_shelx_shelxl_version_number 2019/2
_chemical_oxdiff_formula 'C H N O Co Cl S'
_chemical_oxdiff_usercomment 'DEEP RED NEEDLE'
_shelx_space_group_comment
;
The symmetry employed for this shelxl refinement is uniquely defined
by the following loop, which should always be used as a source of
symmetry information in preference to the above space-group names.
They are only intended as comments.
;
_shelx_estimated_absorpt_t_max 0.414
_shelx_estimated_absorpt_t_min 0.230
_olex2_refinement_description
;
1. Fixed Uiso
 At 1.2 times of:
  All C(H) groups, All N(H) groups
 At 1.5 times of:
  All C(H,H,H) groups, All O(H,H) groups
2. Others
 Fixed Sof: O7(0.25) H7A(0.5) H7B(0.5)
3.a Free rotating group:
 O7(H7A,H7B)
3.b Aromatic/amide H refined with riding coordinates:
 N1(H1), N2(H2), C3(H3), C4(H4), C5(H5), C8(H8), C10(H10), C11(H11), C12(H12),
 C13(H13), C18(H18), C19(H19), C20(H20), C23(H23), C25(H25), C26(H26), C27(H27),
  C28(H28)
3.c Idealised Me refined as rotating group:
 C1(H1A,H1B,H1C), C15(H15A,H15B,H15C), C16(H16A,H16B,H16C), C30(H30A,H30B,H30C)
;
_olex2_exptl_crystal_mounting_method 'Mounted on the loop'
_olex2_submission_special_instructions 'No special instructions were received'
_oxdiff_exptl_absorpt_empirical_details
;
Empirical correction (ABSPACK) includes:
- Absorption correction using spherical harmonics
- Frame scaling
;
_oxdiff_exptl_absorpt_empirical_full_max 2.169
_oxdiff_exptl_absorpt_empirical_full_min 0.505

loop_
_space_group_symop_operation_xyz
'x, y, z'
'-x+1/2, y, -z'
'x+1/2, y+1/2, z+1/2'
'-x+1, y+1/2, -z+1/2'
'-x, -y, -z'
'x-1/2, -y, z'
'-x+1/2, -y+1/2, -z+1/2'
'x, -y+1/2, z+1/2'

loop_
_atom_site_label
_atom_site_type_symbol
_atom_site_fract_x
_atom_site_fract_y
_atom_site_fract_z
_atom_site_U_iso_or_equiv
_atom_site_adp_type
_atom_site_occupancy
_atom_site_site_symmetry_order
_atom_site_calc_flag
_atom_site_refinement_flags_posn
_atom_site_refinement_flags_adp
_atom_site_refinement_flags_occupancy
_atom_site_disorder_assembly
_atom_site_disorder_group
Co1 Co 0.38945(4) 0.86577(5) 0.36712(2) 0.02367(19) Uani 1 1 d . . . . .
S1 S 0.10524(7) 0.64242(8) 0.35359(3) 0.0320(2) Uani 1 1 d . . . . .
S2 S 0.30196(9) 1.20372(9) 0.41736(3) 0.0439(3) Uani 1 1 d . . . . .
O1 O 0.3846(2) 0.5901(2) 0.44001(7) 0.0308(6) Uani 1 1 d . . . . .
O2 O 0.46173(19) 0.8319(2) 0.41602(7) 0.0271(6) Uani 1 1 d . . . . .
O3 O 0.5267(2) 0.9739(2) 0.37275(7) 0.0281(6) Uani 1 1 d . . . . .
O4 O 0.2158(2) 1.0838(2) 0.29113(8) 0.0298(6) Uani 1 1 d . . . . .
O5 O 0.38753(19) 0.8772(2) 0.31220(7) 0.0251(6) Uani 1 1 d . . . . .
O6 O 0.4830(2) 0.7214(2) 0.34900(7) 0.0286(6) Uani 1 1 d . . . . .
N1 N 0.4629(2) 0.7483(3) 0.47954(9) 0.0266(7) Uani 1 1 d . . . . .
H1 H 0.439948 0.753386 0.456615 0.032 Uiso 1 1 calc R U . . .
N2 N 0.2997(2) 0.9518(2) 0.25049(8) 0.0238(6) Uani 1 1 d . . . . .
H2 H 0.319102 0.961574 0.273551 0.029 Uiso 1 1 calc R U . . .
N3 N 0.2781(3) 0.7591(3) 0.36505(9) 0.0315(7) Uani 1 1 d . . . . .
N4 N 0.3277(2) 1.0068(3) 0.38127(10) 0.0327(8) Uani 1 1 d . . . . .
C1 C 0.5372(4) 1.0668(4) 0.35005(12) 0.0392(10) Uani 1 1 d . . . . .
H1A H 0.514360 1.131906 0.361222 0.059 Uiso 1 1 calc R U . . .
H1B H 0.499847 1.055483 0.326389 0.059 Uiso 1 1 calc R U . . .
H1C H 0.604399 1.075983 0.347156 0.059 Uiso 1 1 calc R U . . .
C2 C 0.5603(3) 0.9861(3) 0.40897(10) 0.0244(7) Uani 1 1 d . . . . .
C3 C 0.6229(3) 1.0647(3) 0.42384(11) 0.0284(8) Uani 1 1 d . . . . .
H3 H 0.645039 1.118709 0.408914 0.034 Uiso 1 1 calc R U . . .
C4 C 0.6543(3) 1.0646(3) 0.46176(12) 0.0323(9) Uani 1 1 d . . . . .
H4 H 0.697614 1.118607 0.471843 0.039 Uiso 1 1 calc R U . . .
C5 C 0.6224(3) 0.9869(3) 0.48388(11) 0.0317(9) Uani 1 1 d . . . . .
H5 H 0.644132 0.987234 0.508989 0.038 Uiso 1 1 calc R U . . .
C6 C 0.5558(3) 0.9053(3) 0.46871(10) 0.0267(8) Uani 1 1 d . . . . .
C7 C 0.5230(3) 0.9051(3) 0.43100(11) 0.0258(8) Uani 1 1 d . . . . .
C8 C 0.5235(3) 0.8250(3) 0.49214(10) 0.0275(8) Uani 1 1 d . . . . .
H8 H 0.546042 0.827181 0.517172 0.033 Uiso 1 1 calc R U . . .
C9 C 0.4300(3) 0.6582(3) 0.49847(11) 0.0290(8) Uani 1 1 d . . . . .
C10 C 0.4377(3) 0.6522(4) 0.53629(11) 0.0318(9) Uani 1 1 d . . . . .
H10 H 0.461864 0.711656 0.550832 0.038 Uiso 1 1 calc R U . . .
C11 C 0.4088(3) 0.5563(4) 0.55211(12) 0.0349(9) Uani 1 1 d . . . . .
H11 H 0.412571 0.550746 0.577559 0.042 Uiso 1 1 calc R U . . .
C12 C 0.3743(3) 0.4689(4) 0.53013(11) 0.0333(9) Uani 1 1 d . . . . .
H12 H 0.357263 0.403534 0.541034 0.040 Uiso 1 1 calc R U . . .
C13 C 0.3646(3) 0.4760(3) 0.49272(12) 0.0320(9) Uani 1 1 d . . . . .
H13 H 0.339849 0.416567 0.478290 0.038 Uiso 1 1 calc R U . . .
C14 C 0.3914(3) 0.5711(3) 0.47659(10) 0.0275(8) Uani 1 1 d . . . . .
C15 C 0.3428(3) 0.5074(4) 0.41596(12) 0.0346(9) Uani 1 1 d . . . . .
H15A H 0.278952 0.490199 0.421657 0.052 Uiso 1 1 calc R U . . .
H15B H 0.382495 0.442149 0.418742 0.052 Uiso 1 1 calc R U . . .
H15C H 0.338347 0.533374 0.391056 0.052 Uiso 1 1 calc R U . . .
C16 C 0.5385(3) 0.6404(3) 0.37058(12) 0.0361(10) Uani 1 1 d . . . . .
H16A H 0.505447 0.570497 0.367918 0.054 Uiso 1 1 calc R U . . .
H16B H 0.546285 0.662379 0.395954 0.054 Uiso 1 1 calc R U . . .
H16C H 0.601125 0.633588 0.362465 0.054 Uiso 1 1 calc R U . . .
C17 C 0.4606(3) 0.7013(3) 0.31281(10) 0.0235(7) Uani 1 1 d . . . . .
C18 C 0.4851(3) 0.6102(3) 0.29424(11) 0.0247(7) Uani 1 1 d . . . . .
H18 H 0.520049 0.553391 0.306957 0.030 Uiso 1 1 calc R U . . .
C19 C 0.4582(3) 0.6011(3) 0.25626(11) 0.0284(8) Uani 1 1 d . . . . .
H19 H 0.475773 0.538872 0.243765 0.034 Uiso 1 1 calc R U . . .
C20 C 0.4068(3) 0.6830(3) 0.23781(11) 0.0258(8) Uani 1 1 d . . . . .
H20 H 0.387913 0.676220 0.212609 0.031 Uiso 1 1 calc R U . . .
C21 C 0.3813(3) 0.7790(3) 0.25635(10) 0.0241(8) Uani 1 1 d . . . . .
C22 C 0.4083(2) 0.7902(3) 0.29441(10) 0.0225(7) Uani 1 1 d . . . . .
C23 C 0.3264(3) 0.8611(3) 0.23623(10) 0.0241(7) Uani 1 1 d . . . . .
H23 H 0.308220 0.849558 0.211184 0.029 Uiso 1 1 calc R U . . .
C24 C 0.2426(3) 1.0363(3) 0.23251(10) 0.0246(7) Uani 1 1 d . . . . .
C25 C 0.2290(3) 1.0489(3) 0.19520(11) 0.0300(8) Uani 1 1 d . . . . .
H25 H 0.260428 1.002289 0.180383 0.036 Uiso 1 1 calc R U . . .
C26 C 0.1683(3) 1.1315(3) 0.17969(12) 0.0335(9) Uani 1 1 d . . . . .
H26 H 0.158992 1.141401 0.154317 0.040 Uiso 1 1 calc R U . . .
C27 C 0.1220(3) 1.1985(3) 0.20176(12) 0.0342(9) Uani 1 1 d . . . . .
H27 H 0.080217 1.253262 0.191152 0.041 Uiso 1 1 calc R U . . .
C28 C 0.1358(3) 1.1867(3) 0.23933(12) 0.0321(9) Uani 1 1 d . . . . .
H28 H 0.104342 1.233644 0.254014 0.038 Uiso 1 1 calc R U . . .
C29 C 0.1962(3) 1.1054(3) 0.25501(11) 0.0263(8) Uani 1 1 d . . . . .
C30 C 0.1644(3) 1.1445(4) 0.31528(13) 0.0363(10) Uani 1 1 d . . . . .
H30A H 0.184370 1.120862 0.340111 0.054 Uiso 1 1 calc R U . . .
H30B H 0.095945 1.131926 0.308998 0.054 Uiso 1 1 calc R U . . .
H30C H 0.177923 1.221965 0.313115 0.054 Uiso 1 1 calc R U . . .
C31 C 0.2061(3) 0.7095(3) 0.36067(10) 0.0258(8) Uani 1 1 d . . . . .
C32 C 0.3176(3) 1.0878(3) 0.39652(11) 0.0307(8) Uani 1 1 d . . . . .
O7 O 0.250000 0.2495(8) 0.500000 0.052(3) Uani 0.5 2 d GS T P . .
H7A H 0.195962 0.244859 0.508451 0.079 Uiso 0.5 1 d G U P . .
H7B H 0.246089 0.201560 0.482860 0.079 Uiso 0.5 1 d G U P . .

loop_
_atom_site_aniso_label
_atom_site_aniso_U_11
_atom_site_aniso_U_22
_atom_site_aniso_U_33
_atom_site_aniso_U_23
_atom_site_aniso_U_13
_atom_site_aniso_U_12
Co1 0.0289(3) 0.0213(3) 0.0193(3) 0.0003(2) -0.0028(2) 0.0003(2)
S1 0.0342(5) 0.0274(5) 0.0341(6) -0.0010(4) 0.0035(4) -0.0054(4)
S2 0.0614(7) 0.0278(5) 0.0406(6) -0.0086(5) -0.0003(5) 0.0043(5)
O1 0.0399(15) 0.0299(14) 0.0202(13) -0.0004(11) -0.0054(12) -0.0026(12)
O2 0.0325(14) 0.0234(13) 0.0228(13) -0.0019(11) -0.0063(11) -0.0037(11)
O3 0.0359(14) 0.0246(13) 0.0224(13) 0.0021(11) -0.0013(11) -0.0043(11)
O4 0.0328(14) 0.0269(14) 0.0283(14) -0.0023(12) -0.0012(11) 0.0049(11)
O5 0.0325(13) 0.0187(12) 0.0228(13) -0.0009(10) -0.0010(11) 0.0021(10)
O6 0.0392(15) 0.0223(13) 0.0220(13) 0.0042(11) -0.0048(11) 0.0095(11)
N1 0.0349(17) 0.0260(16) 0.0182(15) 0.0006(13) 0.0005(13) 0.0016(13)
N2 0.0279(15) 0.0211(14) 0.0210(15) 0.0029(12) -0.0019(12) 0.0034(12)
N3 0.0367(18) 0.0275(17) 0.0295(18) 0.0006(14) 0.0014(14) -0.0001(14)
N4 0.0350(18) 0.0265(17) 0.0363(19) -0.0002(15) 0.0037(15) 0.0047(14)
C1 0.056(3) 0.030(2) 0.029(2) 0.0064(18) -0.001(2) -0.0097(19)
C2 0.0288(18) 0.0253(18) 0.0168(17) -0.0014(14) -0.0064(14) 0.0019(15)
C3 0.0303(19) 0.0249(18) 0.029(2) 0.0015(16) 0.0000(16) -0.0006(15)
C4 0.0306(19) 0.030(2) 0.034(2) 0.0006(17) -0.0033(17) -0.0008(16)
C5 0.036(2) 0.033(2) 0.024(2) -0.0017(16) -0.0044(16) 0.0006(17)
C6 0.0308(19) 0.0271(19) 0.0210(18) -0.0019(15) -0.0011(15) -0.0004(15)
C7 0.0260(17) 0.0253(18) 0.0250(19) -0.0013(15) -0.0008(15) 0.0024(14)
C8 0.032(2) 0.0288(19) 0.0193(18) -0.0001(15) -0.0042(15) 0.0013(16)
C9 0.0306(19) 0.0284(19) 0.027(2) 0.0003(16) 0.0015(16) 0.0019(15)
C10 0.037(2) 0.036(2) 0.0205(19) 0.0005(16) -0.0013(17) 0.0077(17)
C11 0.036(2) 0.043(2) 0.026(2) 0.0075(18) 0.0051(17) 0.0055(18)
C12 0.032(2) 0.034(2) 0.033(2) 0.0129(18) 0.0006(17) 0.0044(17)
C13 0.0258(19) 0.031(2) 0.037(2) 0.0028(18) -0.0011(17) -0.0013(16)
C14 0.0300(19) 0.032(2) 0.0196(18) 0.0045(15) -0.0013(15) 0.0039(16)
C15 0.039(2) 0.032(2) 0.031(2) -0.0036(18) -0.0019(18) -0.0037(18)
C16 0.051(3) 0.030(2) 0.026(2) 0.0073(17) -0.0022(18) 0.0181(18)
C17 0.0276(18) 0.0213(17) 0.0207(18) 0.0015(14) -0.0001(14) -0.0009(14)
C18 0.0287(18) 0.0168(15) 0.0277(19) 0.0029(14) 0.0008(15) 0.0022(14)
C19 0.0315(19) 0.0195(17) 0.035(2) -0.0060(16) 0.0065(17) -0.0022(15)
C20 0.0296(18) 0.0222(17) 0.0256(19) -0.0019(15) 0.0032(15) -0.0009(15)
C21 0.0260(18) 0.0229(17) 0.0230(19) 0.0006(14) 0.0016(15) -0.0019(14)
C22 0.0225(17) 0.0199(16) 0.0238(18) 0.0020(14) -0.0022(14) 0.0032(13)
C23 0.0290(18) 0.0237(18) 0.0191(18) 0.0015(14) 0.0015(15) -0.0001(14)
C24 0.0265(18) 0.0205(17) 0.0244(18) 0.0057(15) -0.0056(14) 0.0006(14)
C25 0.0303(19) 0.0295(19) 0.029(2) 0.0058(17) 0.0000(16) 0.0025(16)
C26 0.036(2) 0.032(2) 0.029(2) 0.0111(17) -0.0061(17) 0.0055(17)
C27 0.033(2) 0.027(2) 0.040(2) 0.0115(18) -0.0072(18) 0.0050(16)
C28 0.0288(19) 0.0246(19) 0.042(2) 0.0050(18) 0.0026(18) 0.0073(15)
C29 0.0264(18) 0.0226(17) 0.028(2) 0.0006(16) -0.0023(15) -0.0020(15)
C30 0.033(2) 0.037(2) 0.038(2) -0.0050(19) 0.0044(18) 0.0081(17)
C31 0.0299(19) 0.0261(18) 0.0195(18) -0.0014(15) -0.0039(15) 0.0015(15)
C32 0.035(2) 0.028(2) 0.028(2) 0.0030(17) 0.0005(17) -0.0009(16)
O7 0.055(6) 0.037(5) 0.068(8) 0.000 0.019(5) 0.000

loop_
_atom_type_symbol
_atom_type_description
_atom_type_scat_dispersion_real
_atom_type_scat_dispersion_imag
_atom_type_scat_source
C C 0.0181 0.0091 'International Tables Vol C Tables 4.2.6.8 and 6.1.1.4'
H H 0.0000 0.0000 'International Tables Vol C Tables 4.2.6.8 and 6.1.1.4'
Co Co -2.3653 3.6143 'International Tables Vol C Tables 4.2.6.8 and 6.1.1.4'
N N 0.0311 0.0180 'International Tables Vol C Tables 4.2.6.8 and 6.1.1.4'
O O 0.0492 0.0322 'International Tables Vol C Tables 4.2.6.8 and 6.1.1.4'
S S 0.3331 0.5567 'International Tables Vol C Tables 4.2.6.8 and 6.1.1.4'

loop_
_geom_angle_atom_site_label_1
_geom_angle_atom_site_label_2
_geom_angle_atom_site_label_3
_geom_angle
_geom_angle_site_symmetry_1
_geom_angle_site_symmetry_3
_geom_angle_publ_flag
O2 Co1 O3 73.78(10) . . ?
O2 Co1 O5 149.09(11) . . ?
O2 Co1 O6 82.43(10) . . ?
O2 Co1 N3 101.39(13) . . ?
O2 Co1 N4 97.12(13) . . ?
O3 Co1 O6 87.93(10) . . ?
O5 Co1 O3 87.25(10) . . ?
O5 Co1 O6 72.51(10) . . ?
N3 Co1 O3 174.04(12) . . ?
N3 Co1 O5 95.62(12) . . ?
N3 Co1 O6 87.96(12) . . ?
N4 Co1 O3 82.64(12) . . ?
N4 Co1 O5 104.54(13) . . ?
N4 Co1 O6 170.28(13) . . ?
N4 Co1 N3 101.62(14) . . ?
C14 O1 C15 118.0(3) . . ?
C7 O2 Co1 117.9(2) . . ?
C1 O3 Co1 123.1(2) . . ?
C2 O3 Co1 108.9(2) . . ?
C2 O3 C1 116.2(3) . . ?
C29 O4 C30 117.7(3) . . ?
C22 O5 Co1 118.4(2) . . ?
C16 O6 Co1 129.8(2) . . ?
C17 O6 Co1 110.6(2) . . ?
C17 O6 C16 117.6(3) . . ?
C8 N1 H1 115.9 . . ?
C8 N1 C9 128.2(3) . . ?
C9 N1 H1 115.9 . . ?
C23 N2 H2 116.5 . . ?
C23 N2 C24 127.1(3) . . ?
C24 N2 H2 116.5 . . ?
C31 N3 Co1 169.8(3) . . ?
C32 N4 Co1 159.5(3) . . ?
O3 C1 H1A 109.5 . . ?
O3 C1 H1B 109.5 . . ?
O3 C1 H1C 109.5 . . ?
H1A C1 H1B 109.5 . . ?
H1A C1 H1C 109.5 . . ?
H1B C1 H1C 109.5 . . ?
O3 C2 C7 112.4(3) . . ?
C3 C2 O3 126.2(4) . . ?
C3 C2 C7 121.4(3) . . ?
C2 C3 H3 120.0 . . ?
C2 C3 C4 119.9(4) . . ?
C4 C3 H3 120.0 . . ?
C3 C4 H4 119.6 . . ?
C5 C4 C3 120.8(4) . . ?
C5 C4 H4 119.6 . . ?
C4 C5 H5 120.1 . . ?
C4 C5 C6 119.8(4) . . ?
C6 C5 H5 120.1 . . ?
C7 C6 C5 120.0(4) . . ?
C7 C6 C8 121.0(4) . . ?
C8 C6 C5 119.0(4) . . ?
O2 C7 C2 120.0(3) . . ?
O2 C7 C6 121.9(4) . . ?
C6 C7 C2 118.0(3) . . ?
N1 C8 C6 121.3(4) . . ?
N1 C8 H8 119.4 . . ?
C6 C8 H8 119.4 . . ?
C10 C9 N1 123.5(4) . . ?
C10 C9 C14 121.0(4) . . ?
C14 C9 N1 115.4(3) . . ?
C9 C10 H10 120.7 . . ?
C9 C10 C11 118.6(4) . . ?
C11 C10 H10 120.7 . . ?
C10 C11 H11 120.1 . . ?
C12 C11 C10 119.8(4) . . ?
C12 C11 H11 120.1 . . ?
C11 C12 H12 119.3 . . ?
C13 C12 C11 121.5(4) . . ?
C13 C12 H12 119.3 . . ?
C12 C13 H13 120.3 . . ?
C12 C13 C14 119.5(4) . . ?
C14 C13 H13 120.3 . . ?
O1 C14 C9 114.6(3) . . ?
O1 C14 C13 125.8(4) . . ?
C13 C14 C9 119.6(4) . . ?
O1 C15 H15A 109.5 . . ?
O1 C15 H15B 109.5 . . ?
O1 C15 H15C 109.5 . . ?
H15A C15 H15B 109.5 . . ?
H15A C15 H15C 109.5 . . ?
H15B C15 H15C 109.5 . . ?
O6 C16 H16A 109.5 . . ?
O6 C16 H16B 109.5 . . ?
O6 C16 H16C 109.5 . . ?
H16A C16 H16B 109.5 . . ?
H16A C16 H16C 109.5 . . ?
H16B C16 H16C 109.5 . . ?
O6 C17 C18 126.9(3) . . ?
O6 C17 C22 111.7(3) . . ?
C18 C17 C22 121.4(3) . . ?
C17 C18 H18 119.6 . . ?
C17 C18 C19 120.7(3) . . ?
C19 C18 H18 119.6 . . ?
C18 C19 H19 120.1 . . ?
C20 C19 C18 119.8(3) . . ?
C20 C19 H19 120.1 . . ?
C19 C20 H20 119.7 . . ?
C19 C20 C21 120.7(4) . . ?
C21 C20 H20 119.7 . . ?
C22 C21 C20 120.5(3) . . ?
C23 C21 C20 118.8(3) . . ?
C23 C21 C22 120.8(3) . . ?
O5 C22 C17 120.8(3) . . ?
O5 C22 C21 122.2(3) . . ?
C21 C22 C17 117.0(3) . . ?
N2 C23 C21 123.6(4) . . ?
N2 C23 H23 118.2 . . ?
C21 C23 H23 118.2 . . ?
C25 C24 N2 123.1(3) . . ?
C25 C24 C29 121.0(3) . . ?
C29 C24 N2 115.8(3) . . ?
C24 C25 H25 120.3 . . ?
C24 C25 C26 119.3(4) . . ?
C26 C25 H25 120.3 . . ?
C25 C26 H26 120.2 . . ?
C27 C26 C25 119.7(4) . . ?
C27 C26 H26 120.2 . . ?
C26 C27 H27 119.4 . . ?
C26 C27 C28 121.2(4) . . ?
C28 C27 H27 119.4 . . ?
C27 C28 H28 120.2 . . ?
C29 C28 C27 119.6(4) . . ?
C29 C28 H28 120.2 . . ?
O4 C29 C24 114.8(3) . . ?
O4 C29 C28 126.0(4) . . ?
C28 C29 C24 119.2(4) . . ?
O4 C30 H30A 109.5 . . ?
O4 C30 H30B 109.5 . . ?
O4 C30 H30C 109.5 . . ?
H30A C30 H30B 109.5 . . ?
H30A C30 H30C 109.5 . . ?
H30B C30 H30C 109.5 . . ?
N3 C31 S1 178.5(4) . . ?
N4 C32 S2 178.8(4) . . ?
H7A O7 H7A 172.4 . 2_556 ?
H7A O7 H7B 104.5 . . ?
H7A O7 H7B 70.1 . 2_556 ?
H7A O7 H7B 104.5 2_556 2_556 ?
H7B O7 H7A 70.1 . 2_556 ?
H7B O7 H7B 94.2 . 2_556 ?

loop_
_geom_bond_atom_site_label_1
_geom_bond_atom_site_label_2
_geom_bond_distance
_geom_bond_site_symmetry_2
_geom_bond_publ_flag
Co1 O2 1.999(3) . ?
Co1 O3 2.322(3) . ?
Co1 O5 2.037(3) . ?
Co1 O6 2.349(3) . ?
Co1 N3 2.028(4) . ?
Co1 N4 2.028(3) . ?
S1 C31 1.626(4) . ?
S2 C32 1.640(4) . ?
O1 C14 1.366(4) . ?
O1 C15 1.422(5) . ?
O2 C7 1.312(5) . ?
O3 C1 1.431(5) . ?
O3 C2 1.371(4) . ?
O4 C29 1.356(5) . ?
O4 C30 1.429(5) . ?
O5 C22 1.303(4) . ?
O6 C16 1.435(4) . ?
O6 C17 1.359(4) . ?
N1 H1 0.8700 . ?
N1 C8 1.309(5) . ?
N1 C9 1.415(5) . ?
N2 H2 0.8700 . ?
N2 C23 1.304(5) . ?
N2 C24 1.418(5) . ?
N3 C31 1.170(5) . ?
N4 C32 1.158(5) . ?
C1 H1A 0.9700 . ?
C1 H1B 0.9700 . ?
C1 H1C 0.9700 . ?
C2 C3 1.367(5) . ?
C2 C7 1.425(5) . ?
C3 H3 0.9400 . ?
C3 C4 1.416(6) . ?
C4 H4 0.9400 . ?
C4 C5 1.367(6) . ?
C5 H5 0.9400 . ?
C5 C6 1.430(6) . ?
C6 C7 1.412(5) . ?
C6 C8 1.423(5) . ?
C8 H8 0.9400 . ?
C9 C10 1.393(6) . ?
C9 C14 1.402(6) . ?
C10 H10 0.9400 . ?
C10 C11 1.394(6) . ?
C11 H11 0.9400 . ?
C11 C12 1.390(6) . ?
C12 H12 0.9400 . ?
C12 C13 1.378(6) . ?
C13 H13 0.9400 . ?
C13 C14 1.381(6) . ?
C15 H15A 0.9700 . ?
C15 H15B 0.9700 . ?
C15 H15C 0.9700 . ?
C16 H16A 0.9700 . ?
C16 H16B 0.9700 . ?
C16 H16C 0.9700 . ?
C17 C18 1.375(5) . ?
C17 C22 1.431(5) . ?
C18 H18 0.9400 . ?
C18 C19 1.412(5) . ?
C19 H19 0.9400 . ?
C19 C20 1.363(6) . ?
C20 H20 0.9400 . ?
C20 C21 1.428(5) . ?
C21 C22 1.418(5) . ?
C21 C23 1.415(5) . ?
C23 H23 0.9400 . ?
C24 C25 1.379(5) . ?
C24 C29 1.405(5) . ?
C25 H25 0.9400 . ?
C25 C26 1.394(5) . ?
C26 H26 0.9400 . ?
C26 C27 1.380(6) . ?
C27 H27 0.9400 . ?
C27 C28 1.388(6) . ?
C28 H28 0.9400 . ?
C28 C29 1.382(5) . ?
C30 H30A 0.9700 . ?
C30 H30B 0.9700 . ?
C30 H30C 0.9700 . ?
O7 H7A 0.8599 . ?
O7 H7A 0.860(16) 2_556 ?
O7 H7B 0.86(14) 2_556 ?
O7 H7B 0.8604 . ?

loop_
_geom_torsion_atom_site_label_1
_geom_torsion_atom_site_label_2
_geom_torsion_atom_site_label_3
_geom_torsion_atom_site_label_4
_geom_torsion
_geom_torsion_site_symmetry_1
_geom_torsion_site_symmetry_2
_geom_torsion_site_symmetry_3
_geom_torsion_site_symmetry_4
_geom_torsion_publ_flag
Co1 O2 C7 C2 -20.6(4) . . . . ?
Co1 O2 C7 C6 161.0(3) . . . . ?
Co1 O3 C2 C3 -161.9(3) . . . . ?
Co1 O3 C2 C7 18.6(4) . . . . ?
Co1 O5 C22 C17 -20.1(4) . . . . ?
Co1 O5 C22 C21 160.3(3) . . . . ?
Co1 O6 C17 C18 -165.5(3) . . . . ?
Co1 O6 C17 C22 16.3(4) . . . . ?
O3 C2 C3 C4 -177.5(3) . . . . ?
O3 C2 C7 O2 -1.6(5) . . . . ?
O3 C2 C7 C6 176.9(3) . . . . ?
O6 C17 C18 C19 -178.8(4) . . . . ?
O6 C17 C22 O5 0.0(5) . . . . ?
O6 C17 C22 C21 179.6(3) . . . . ?
N1 C9 C10 C11 -175.7(4) . . . . ?
N1 C9 C14 O1 -4.9(5) . . . . ?
N1 C9 C14 C13 174.8(4) . . . . ?
N2 C24 C25 C26 177.3(4) . . . . ?
N2 C24 C29 O4 2.3(5) . . . . ?
N2 C24 C29 C28 -177.2(3) . . . . ?
C1 O3 C2 C3 -17.7(6) . . . . ?
C1 O3 C2 C7 162.7(3) . . . . ?
C2 C3 C4 C5 -0.3(6) . . . . ?
C3 C2 C7 O2 178.8(3) . . . . ?
C3 C2 C7 C6 -2.7(6) . . . . ?
C3 C4 C5 C6 -0.6(6) . . . . ?
C4 C5 C6 C7 -0.2(6) . . . . ?
C4 C5 C6 C8 179.9(4) . . . . ?
C5 C6 C7 O2 -179.7(3) . . . . ?
C5 C6 C7 C2 1.8(6) . . . . ?
C5 C6 C8 N1 -179.7(4) . . . . ?
C7 C2 C3 C4 2.0(6) . . . . ?
C7 C6 C8 N1 0.4(6) . . . . ?
C8 N1 C9 C10 17.8(6) . . . . ?
C8 N1 C9 C14 -159.9(4) . . . . ?
C8 C6 C7 O2 0.1(6) . . . . ?
C8 C6 C7 C2 -178.4(3) . . . . ?
C9 N1 C8 C6 174.4(4) . . . . ?
C9 C10 C11 C12 0.8(6) . . . . ?
C10 C9 C14 O1 177.3(3) . . . . ?
C10 C9 C14 C13 -2.9(6) . . . . ?
C10 C11 C12 C13 -2.4(6) . . . . ?
C11 C12 C13 C14 1.4(6) . . . . ?
C12 C13 C14 O1 -179.0(4) . . . . ?
C12 C13 C14 C9 1.3(6) . . . . ?
C14 C9 C10 C11 1.8(6) . . . . ?
C15 O1 C14 C9 -177.7(3) . . . . ?
C15 O1 C14 C13 2.6(6) . . . . ?
C16 O6 C17 C18 0.3(6) . . . . ?
C16 O6 C17 C22 -177.9(3) . . . . ?
C17 C18 C19 C20 -0.6(6) . . . . ?
C18 C17 C22 O5 -178.3(3) . . . . ?
C18 C17 C22 C21 1.3(5) . . . . ?
C18 C19 C20 C21 1.2(6) . . . . ?
C19 C20 C21 C22 -0.6(6) . . . . ?
C19 C20 C21 C23 -178.9(3) . . . . ?
C20 C21 C22 O5 179.0(3) . . . . ?
C20 C21 C22 C17 -0.6(5) . . . . ?
C20 C21 C23 N2 -179.7(3) . . . . ?
C22 C17 C18 C19 -0.7(6) . . . . ?
C22 C21 C23 N2 2.0(6) . . . . ?
C23 N2 C24 C25 -18.8(6) . . . . ?
C23 N2 C24 C29 158.6(4) . . . . ?
C23 C21 C22 O5 -2.7(5) . . . . ?
C23 C21 C22 C17 177.6(3) . . . . ?
C24 N2 C23 C21 -178.0(3) . . . . ?
C24 C25 C26 C27 -0.7(6) . . . . ?
C25 C24 C29 O4 179.9(3) . . . . ?
C25 C24 C29 C28 0.4(6) . . . . ?
C25 C26 C27 C28 1.1(6) . . . . ?
C26 C27 C28 C29 -0.8(6) . . . . ?
C27 C28 C29 O4 -179.4(4) . . . . ?
C27 C28 C29 C24 0.1(6) . . . . ?
C29 C24 C25 C26 -0.1(6) . . . . ?
C30 O4 C29 C24 -174.5(3) . . . . ?
C30 O4 C29 C28 5.0(6) . . . . ?
